data_4513139
loop_
_publ_author_name
'Be&#x0305;rzi\,n\<s, Agris'
'Skarbulis, Edgars'
'Acti\,n\<s, Andris'

_publ_section_title
;
 Structural Characterization and Rationalization of Formation, Stability,
 and Transformations of Benperidol Solvates
;
_journal_issue 5
_journal_name_full 'Crystal Growth &amp; Design'
_journal_page_first 2337
_journal_paper_doi 10.1021/acs.cgd.5b00138
_journal_volume 15
_journal_year 2015
_chemical_formula_moiety 'C22 H24 F N3 O2, 2(H2 O)'
_chemical_formula_sum 'C22 H28 F N3 O4'
_chemical_formula_weight 417.481
_chemical_name_systematic
;
 ?
;
_space_group_IT_number 14
_symmetry_cell_setting monoclinic
_symmetry_space_group_name_Hall '-P 2yn'
_symmetry_space_group_name_H-M 'P 1 21/n 1'
_atom_sites_solution_hydrogens mixed
_atom_sites_solution_primary direct
_atom_sites_solution_secondary difmap
_audit_creation_method maXus
_cell_angle_alpha 90.00
_cell_angle_beta 91.7206(11)
_cell_angle_gamma 90.00
_cell_formula_units_Z 4
_cell_length_a 11.0595(3)
_cell_length_b 9.3896(2)
_cell_length_c 20.4456(6)
_cell_measurement_reflns_used 11568
_cell_measurement_temperature 173
_cell_measurement_theta_max 28.5
_cell_measurement_theta_min 0.9
_cell_volume 2122.20(10)
_computing_cell_refinement 'HKL Scalepack (Otwinowski & Minor 1997)'
_computing_data_collection KappaCCD
_computing_data_reduction 'Denzo and Scalepak (Otwinowski & Minor, 1997)'
_computing_molecular_graphics 'Ortep (Johnson, 1976)'
_computing_publication_material 'maXus(Mackay et al., 1999)'
_computing_structure_refinement 'maXus(Mackay et al., 1999)'
_computing_structure_solution 'SIR97(Cascarano al.,Acta Cryst.,1996,A52,C-79)'
_diffrn_ambient_temperature 173(2)
_diffrn_measured_fraction_theta_full 0.98
_diffrn_measured_fraction_theta_max 0.98
_diffrn_measurement_device_type 'Bruker-Nonius KappaCCD'
_diffrn_measurement_method '\f and \w scan'
_diffrn_orient_matrix_type X=UH
_diffrn_orient_matrix_UB_11 0.01196
_diffrn_orient_matrix_UB_12 0.05793
_diffrn_orient_matrix_UB_13 -0.06844
_diffrn_orient_matrix_UB_21 0.01005
_diffrn_orient_matrix_UB_22 -0.08179
_diffrn_orient_matrix_UB_23 -0.06747
_diffrn_orient_matrix_UB_31 -0.04807
_diffrn_orient_matrix_UB_32 0.00154
_diffrn_orient_matrix_UB_33 -0.00903
_diffrn_radiation_source 'fine-focus sealed tube'
_diffrn_radiation_type ' MoK\a'
_diffrn_radiation_wavelength_id all
_diffrn_reflns_av_R_equivalents 0.029
_diffrn_reflns_limit_h_max 14
_diffrn_reflns_limit_h_min -14
_diffrn_reflns_limit_k_max 12
_diffrn_reflns_limit_k_min -12
_diffrn_reflns_limit_l_max 27
_diffrn_reflns_limit_l_min -27
_diffrn_reflns_number 8786
_diffrn_reflns_theta_full 29.5
_diffrn_reflns_theta_max 29.5
_diffrn_reflns_theta_min 1.8
_exptl_absorpt_coefficient_mu 0.096
_exptl_absorpt_correction_type none
_exptl_crystal_colour Colourless
_exptl_crystal_density_diffrn 1.307
_exptl_crystal_density_method 'not measured'
_exptl_crystal_description Prism
_exptl_crystal_F_000 888
_exptl_crystal_size_max 0.31
_exptl_crystal_size_mid 0.26
_exptl_crystal_size_min 0.22
_refine_diff_density_max 0.59
_refine_diff_density_min -0.63
_refine_diff_density_rms 0.21
_refine_ls_extinction_method none
_refine_ls_goodness_of_fit_all 1.360
_refine_ls_goodness_of_fit_gt 1.243
_refine_ls_goodness_of_fit_ref 1.219
_refine_ls_hydrogen_treatment constr
_refine_ls_matrix_type full
_refine_ls_number_constraints 28
_refine_ls_number_parameters 271
_refine_ls_number_reflns 3734
_refine_ls_number_restraints 0
_refine_ls_R_factor_all 0.088
_refine_ls_R_factor_gt 0.048
_refine_ls_shift/su_max 0.029
_refine_ls_shift/su_mean 0.008
_refine_ls_structure_factor_coef F^2^
_refine_ls_weighting_details ' w = 1 / ( s^2^(Fo^2^) + 0.10000 * Fo^2^)'
_refine_ls_weighting_scheme sigma
_refine_ls_wR_factor_all 0.297
_refine_ls_wR_factor_gt 0.196
_refine_ls_wR_factor_ref 0.196
_reflns_d_resolution_high 0.61
_reflns_d_resolution_low 2.26
_reflns_limit_h_max 14
_reflns_limit_h_min 0
_reflns_limit_k_max 12
_reflns_limit_k_min 0
_reflns_limit_l_max 27
_reflns_limit_l_min -27
_reflns_number_gt 3738
_reflns_number_total 5709
_reflns_threshold_expression 'I> 3.00 sigma(I)'
_cod_data_source_file cg5b00138_si_002.cif
_cod_data_source_block Benperidol_D
_cod_depositor_comments
;
The following automatic conversions were performed:

'_symmetry_cell_setting' value 'Monoclinic' changed to 'monoclinic'
according to
/usr/data/users/saulius/crontab/automatic-downloads/current/ACS/lib/dictionaries/cif_core.dic
dictionary named 'cif_core.dic' version 2.4.2 from 2011-04-26.

Automatic conversion script
Id: cif_fix_values 3271 2015-04-21 07:52:19Z andrius 

The following automatic conversions were performed:

'_atom_sites_solution_hydrogens' value 'geom, diff' was changed to
'mixed'.

Automatic conversion script
Id: cif_fix_values 6452 2018-10-05 10:23:21Z andrius 
;
_cod_original_sg_symbol_H-M 'P 21/n        '
_cod_original_formula_sum 'C22 H28 F N3 O4 '
_cod_database_code 4513139

loop_
_symmetry_equiv_pos_as_xyz
+X,+Y,+Z
-X,-Y,-Z
'-X+ 1/2,+Y+ 1/2,-Z+ 1/2'
'+X+ 1/2,-Y+ 1/2,+Z+ 1/2'

loop_
_atom_site_label
_atom_site_fract_x
_atom_site_fract_y
_atom_site_fract_z
_atom_site_U_iso_or_equiv
_atom_site_occupancy
_atom_site_adp_type
N3 -0.07211(11) 0.05754(13) 0.20246(6) 0.0223(6) 1.00 Uij
O1 0.43959(10) 0.15190(12) 0.21602(6) 0.0300(6) 1.00 Uij
N1 0.28646(11) 0.06314(14) 0.28052(6) 0.0236(6) 1.00 Uij
C8 0.18463(13) 0.09578(16) 0.23552(8) 0.0230(7) 1.00 Uij
C12 0.13398(13) -0.03982(17) 0.20407(8) 0.0235(7) 1.00 Uij
F1 -0.91718(9) -0.13550(13) -0.00415(6) 0.0486(6) 1.00 Uij
C1 0.40496(13) 0.09704(16) 0.26707(8) 0.0243(7) 1.00 Uij
C2 0.19117(15) -0.06992(17) 0.37538(8) 0.0288(8) 1.00 Uij
C6 0.28311(14) -0.00633(17) 0.34139(8) 0.0239(7) 1.00 Uij
O2 -0.38282(11) -0.27222(13) 0.08315(7) 0.0399(7) 1.00 Uij
C10 -0.02627(14) 0.19608(17) 0.22620(8) 0.0267(7) 1.00 Uij
C14 -0.24568(14) -0.05718(18) 0.14058(8) 0.0297(8) 1.00 Uij
N2 0.47412(12) 0.05756(15) 0.32042(7) 0.0279(7) 1.00 Uij
O3 -0.11680(12) -0.13520(14) 0.30420(7) 0.0453(7) 1.00 Uij
O4 -0.28720(11) 0.02815(16) 0.36205(8) 0.0495(7) 1.00 Uij
C17 -0.56352(14) -0.14688(17) 0.06140(8) 0.0250(7) 1.00 Uij
C9 0.08597(14) 0.17923(17) 0.27005(8) 0.0273(8) 1.00 Uij
C18 -0.61676(16) -0.26641(18) 0.03236(9) 0.0342(9) 1.00 Uij
C3 0.22140(17) -0.13083(19) 0.43583(9) 0.0346(9) 1.00 Uij
C22 -0.63075(14) -0.02251(18) 0.06671(8) 0.0268(8) 1.00 Uij
C20 -0.79946(14) -0.1396(2) 0.01671(8) 0.0325(8) 1.00 Uij
C11 0.02081(14) -0.00904(18) 0.16221(8) 0.0267(8) 1.00 Uij
C16 -0.43552(14) -0.15839(18) 0.08696(8) 0.0266(8) 1.00 Uij
C21 -0.75055(15) -0.01759(19) 0.04348(8) 0.0305(8) 1.00 Uij
C5 0.43257(16) -0.07018(18) 0.42616(9) 0.0332(8) 1.00 Uij
C7 0.40230(15) -0.00744(17) 0.36648(8) 0.0265(7) 1.00 Uij
C13 -0.18777(14) 0.07983(17) 0.16620(8) 0.0281(8) 1.00 Uij
C15 -0.37507(14) -0.03047(18) 0.11733(8) 0.0276(8) 1.00 Uij
C4 0.34001(18) -0.1308(2) 0.46056(8) 0.0364(9) 1.00 Uij
C19 -0.73641(17) -0.26346(19) 0.00949(10) 0.0385(9) 1.00 Uij
H1 0.103965 -0.074918 0.361775 0.033547 1.00 Uiso
H3 0.356808 -0.168459 0.506558 0.041295 1.00 Uiso
H6 0.221834 0.155179 0.201124 0.027654 1.00 Uiso
H9 -0.005368 0.255883 0.189599 0.031771 1.00 Uiso
H10 -0.089268 0.244283 0.249699 0.031771 1.00 Uiso
H7 0.062597 0.130853 0.310350 0.032119 1.00 Uiso
H8 0.126018 0.272419 0.283722 0.032119 1.00 Uiso
H4 0.520340 -0.065774 0.443065 0.038379 1.00 Uiso
H23 -0.796617 0.068622 0.046831 0.035374 1.00 Uiso
H15 -0.241976 0.132618 0.198521 0.032591 1.00 Uiso
H17 -0.192758 -0.103038 0.105971 0.034097 1.00 Uiso
H16 -0.170734 0.144797 0.128831 0.032591 1.00 Uiso
H18 -0.243925 -0.132967 0.176588 0.034097 1.00 Uiso
H24 -0.594680 0.063408 0.090625 0.031780 1.00 Uiso
H19 -0.421942 -0.000959 0.153701 0.032613 1.00 Uiso
H20 -0.376075 0.043261 0.084792 0.032613 1.00 Uiso
H11 -0.011225 -0.102619 0.140758 0.031665 1.00 Uiso
H5 0.562109 0.064229 0.322587 0.032678 1.00 Uiso
H12 0.039137 0.058493 0.123455 0.031665 1.00 Uiso
H13 0.193677 -0.081683 0.176870 0.028229 1.00 Uiso
H14 0.113204 -0.106026 0.237701 0.028229 1.00 Uiso
H21 -0.570400 -0.352096 0.027827 0.038717 1.00 Uiso
H27 -0.229409 -0.037942 0.352230 0.054719 1.00 Uiso
H28 -0.244553 0.097066 0.376852 0.054719 1.00 Uiso
H2 0.159806 -0.174031 0.461321 0.038687 1.00 Uiso
H26 -0.075959 -0.213265 0.292221 0.050058 1.00 Uiso
H25 -0.107882 -0.072984 0.273271 0.050058 1.00 Uiso
H22 -0.771369 -0.347053 -0.010403 0.043759 1.00 Uiso

loop_
_atom_site_aniso_label
_atom_site_aniso_U_11
_atom_site_aniso_U_22
_atom_site_aniso_U_33
_atom_site_aniso_U_12
_atom_site_aniso_U_13
_atom_site_aniso_U_23
N3 0.0168(6) 0.0238(6) 0.0261(7) 0.0007(5) -.0015(5) -.0014(5)
O1 0.0248(6) 0.0294(6) 0.0359(7) -.0039(5) 0.0066(5) -.0026(5)
N1 0.0181(6) 0.0257(7) 0.0268(7) -.0027(5) -.0009(5) 0.0018(5)
C8 0.0175(7) 0.0245(7) 0.0270(8) -.0009(6) -.0029(6) 0.0048(6)
C12 0.0193(7) 0.0266(8) 0.0245(8) 0.0011(6) 0.0003(6) -.0008(6)
F1 0.0228(5) 0.0601(8) 0.0624(8) -.0029(5) -.0130(5) 0.0002(6)
C1 0.0190(7) 0.0197(7) 0.0341(9) -.0004(6) 0.0019(6) -.0064(6)
C2 0.0270(8) 0.0290(8) 0.0303(9) -.0031(7) -.0010(7) 0.0007(7)
C6 0.0241(8) 0.0222(7) 0.0253(8) -.0002(6) -.0020(6) -.0022(6)
O2 0.0330(7) 0.0352(7) 0.0509(8) 0.0075(6) -.0127(6) -.0068(6)
C10 0.0236(8) 0.0215(8) 0.0350(9) 0.0014(6) -.0010(7) 0.0002(6)
C14 0.0209(8) 0.0340(9) 0.0340(9) 0.0013(7) -.0042(7) -.0032(7)
N2 0.0190(6) 0.0287(7) 0.0359(8) -.0011(6) -.0020(6) -.0047(6)
O3 0.0434(8) 0.0367(7) 0.0565(9) 0.0113(6) 0.0244(6) 0.0144(6)
O4 0.0212(6) 0.0566(9) 0.0704(10) 0.0012(6) -.0048(6) -.0262(8)
C17 0.0219(8) 0.0303(8) 0.0229(7) -.0020(7) -.0009(6) 0.0030(6)
C9 0.0236(8) 0.0245(7) 0.0337(9) -.0011(7) -.0028(6) -.0054(7)
C18 0.0301(9) 0.0274(8) 0.0447(10) -.0002(7) -.0078(8) 0.0029(8)
C3 0.0430(10) 0.0302(9) 0.0305(9) -.0041(8) 0.0013(8) 0.0013(7)
C22 0.0234(8) 0.0330(8) 0.0240(8) -.0021(7) 0.0016(6) -.0021(6)
C20 0.0193(8) 0.0455(11) 0.0324(9) -.0037(7) -.0051(7) 0.0059(8)
C11 0.0218(8) 0.0337(9) 0.0246(8) 0.0029(7) 0.0000(6) -.0021(7)
C16 0.0239(8) 0.0324(9) 0.0234(8) 0.0010(7) 0.0012(6) 0.0010(6)
C21 0.0238(8) 0.0358(9) 0.0320(9) 0.0022(7) 0.0010(7) 0.0007(7)
C5 0.0342(9) 0.0317(9) 0.0334(9) 0.0062(8) -.0108(7) -.0069(7)
C7 0.0245(8) 0.0226(7) 0.0324(9) 0.0007(6) -.0031(6) -.0072(6)
C13 0.0195(8) 0.0304(8) 0.0342(9) 0.0027(7) -.0051(6) -.0001(7)
C15 0.0199(8) 0.0348(9) 0.0279(8) 0.0002(7) -.0009(6) -.0038(7)
C4 0.0475(11) 0.0320(9) 0.0294(9) 0.0031(8) -.0080(8) 0.0003(7)
C19 0.0335(10) 0.0312(9) 0.0504(11) -.0086(8) -.0125(8) 0.0026(8)

loop_
_atom_type_symbol
_atom_type_description
_atom_type_scat_dispersion_real
_atom_type_scat_dispersion_imag
_atom_type_scat_source
'C ' 'C ' 0.0033 0.0016 'Waasmaier & Kirfel, 1995'
'H ' 'H ' 0.0000 0.0000 'Waasmaier & Kirfel, 1995'
'F ' 'F ' 0.0171 0.0103 'Waasmaier & Kirfel, 1995'
'N ' 'N ' 0.0061 0.0033 'Waasmaier & Kirfel, 1995'
'O ' 'O ' 0.0106 0.0060 'Waasmaier & Kirfel, 1995'

loop_
_diffrn_radiation_wavelength
0.71073

loop_
_geom_angle_atom_site_label_1
_geom_angle_atom_site_label_2
_geom_angle_atom_site_label_3
_geom_angle
C10 N3 C11 108.64(12)
C10 N3 C13 108.97(12)
C11 N3 C13 112.84(12)
C8 N1 C1 122.79(13)
C8 N1 C6 127.77(13)
C1 N1 C6 109.43(13)
N1 C8 C12 110.84(12)
N1 C8 C9 111.23(13)
C12 C8 C9 111.31(13)
C8 C12 C11 111.33(13)
O1 C1 N1 125.7(2)
O1 C1 N2 127.46(15)
N1 C1 N2 106.86(14)
C6 C2 C3 117.5(2)
N1 C6 C2 133.12(14)
N1 C6 C7 106.15(14)
C2 C6 C7 120.70(15)
N3 C10 C9 111.70(13)
C13 C14 C15 110.58(14)
C1 N2 C7 110.04(13)
C18 C17 C22 119.4(2)
C18 C17 C16 118.28(15)
C22 C17 C16 122.36(14)
C8 C9 C10 111.23(13)
C17 C18 C19 120.9(2)
C2 C3 C4 121.4(2)
C17 C22 C21 120.4(2)
F1 C20 C21 117.7(2)
F1 C20 C19 118.5(2)
C21 C20 C19 123.8(2)
N3 C11 C12 109.97(12)
O2 C16 C17 119.26(15)
O2 C16 C15 121.32(15)
C17 C16 C15 119.43(14)
C22 C21 C20 117.8(2)
C7 C5 C4 117.4(2)
C6 C7 N2 107.39(14)
C6 C7 C5 121.7(2)
N2 C7 C5 130.9(2)
N3 C13 C14 113.74(13)
C14 C15 C16 113.72(14)
C3 C4 C5 121.3(2)
C18 C19 C20 117.7(2)
N1 C8 H6 103.57
C12 C8 H6 108.90
C9 C8 H6 110.72
C8 C12 H13 109.62
C8 C12 H14 109.34
C11 C12 H13 108.67
C11 C12 H14 108.37
H13 C12 H14 109.5
C6 C2 H1 126.8
C3 C2 H1 115.6
N3 C10 H9 110.18
N3 C10 H10 109.27
C9 C10 H9 107.87
C9 C10 H10 110.05
H9 C10 H10 107.7
C13 C14 H17 110.41
C13 C14 H18 109.95
C15 C14 H17 113.94
C15 C14 H18 109.76
H17 C14 H18 101.84
C1 N2 H5 123.63
C7 N2 H5 125.93
H26 O3 H25 106.32
H27 O4 H28 102.12
C8 C9 H7 111.03
C8 C9 H8 104.86
C10 C9 H7 108.22
C10 C9 H8 114.50
H7 C9 H8 106.9
C17 C18 H21 119.8
C19 C18 H21 119.3
C2 C3 H2 120.0
C4 C3 H2 118.6
C17 C22 H24 120.0
C21 C22 H24 119.4
N3 C11 H11 111.07
N3 C11 H12 108.77
C12 C11 H11 109.92
C12 C11 H12 111.62
H11 C11 H12 105.42
C22 C21 H23 120.3
C20 C21 H23 121.9
C7 C5 H4 118.8
C4 C5 H4 123.7
N3 C13 H15 104.95
N3 C13 H16 106.88
C14 C13 H15 112.30
C14 C13 H16 109.85
H15 C13 H16 108.8
C14 C15 H19 109.36
C14 C15 H20 109.15
C16 C15 H19 107.91
C16 C15 H20 107.15
H19 C15 H20 109.5
C3 C4 H3 118.7
C5 C4 H3 119.8
C18 C19 H22 119.6
C20 C19 H22 122.8

loop_
_geom_bond_atom_site_label_1
_geom_bond_atom_site_label_2
_geom_bond_distance
N3 C10 1.473(2)
N3 C11 1.475(2)
N3 C13 1.474(2)
O1 C1 1.235(2)
N1 C8 1.465(2)
N1 C1 1.384(2)
N1 C6 1.407(2)
C8 C12 1.525(2)
C8 C9 1.533(2)
C12 C11 1.523(2)
F1 C20 1.358(2)
C1 N2 1.365(2)
C2 C6 1.384(2)
C2 C3 1.394(2)
C6 C7 1.400(2)
O2 C16 1.221(2)
C10 C9 1.517(2)
C14 C13 1.523(2)
C14 C15 1.515(2)
N2 C7 1.391(2)
C17 C18 1.392(2)
C17 C22 1.390(2)
C17 C16 1.498(2)
C18 C19 1.390(2)
C3 C4 1.391(3)
C22 C21 1.395(2)
C20 C21 1.373(3)
C20 C19 1.367(3)
C16 C15 1.500(2)
C5 C7 1.387(2)
C5 C4 1.382(3)
C8 H6 0.996
C12 H13 0.960
C12 H14 0.960
C2 H1 0.997
C10 H9 0.969
C10 H10 0.970
C14 H17 1.026
C14 H18 1.024
N2 H5 0.9748
O3 H26 0.8989
O3 H25 0.8687
O4 H27 0.9174
O4 H28 0.8510
C9 H7 0.982
C9 H8 1.016
C18 H21 0.960
C3 H2 0.960
C22 H24 1.019
C11 H11 1.040
C11 H12 1.040
C21 H23 0.960
C5 H4 1.021
C13 H15 1.032
C13 H16 1.000
C15 H19 0.960
C15 H20 0.960
C4 H3 1.017
C19 H22 0.960

loop_
_geom_contact_atom_site_label_1
_geom_contact_atom_site_label_2
_geom_contact_distance
_geom_contact_site_symmetry_1
_geom_contact_site_symmetry_2
O1 C12 3.434(2) 1_555 3_555
O1 C2 3.499(2) 1_555 3_555
O1 O3 2.839(2) 1_555 3_555
O1 C15 3.384(2) 1_555 1_655
C12 C1 3.489(2) 1_555 3_545
F1 F1 3.143(2) 1_555 2_355
O2 O4 2.860(2) 1_555 3_445
O2 C3 3.382(2) 1_555 4_444
N2 O4 2.763(2) 1_555 1_655
O4 C7 3.454(2) 1_555 1_455
H1 H6 3.4550 1_555 3_545
H1 H21 3.1082 1_555 3_455
H7 H21 3.3110 1_555 3_455
H4 H27 3.3890 1_555 1_655
H4 H28 3.3380 1_555 1_655

loop_
_geom_torsion_atom_site_label_1
_geom_torsion_atom_site_label_2
_geom_torsion_atom_site_label_3
_geom_torsion_atom_site_label_4
_geom_torsion
C10 N3 C11 C12 63.62(13)
C11 N3 C10 C9 -62.68(14)
C10 N3 C13 C14 -178.6(2)
C13 N3 C10 C9 174.0(2)
C13 N3 C11 C12 -175.4(2)
C11 N3 C13 C14 60.66(14)
C8 N1 C1 O1 -3.11(15)
C1 N1 C8 C12 108.8(2)
C8 N1 C1 N2 177.2(2)
C1 N1 C8 C9 -126.8(2)
C6 N1 C8 C12 -70.1(2)
C8 N1 C6 C2 4.1(2)
C6 N1 C8 C9 54.3(2)
C8 N1 C6 C7 -177.9(2)
C6 N1 C1 O1 176.0(2)
C1 N1 C6 C2 -175.0(2)
C6 N1 C1 N2 -3.65(13)
C1 N1 C6 C7 3.01(13)
C12 C8 N1 C1 108.8(2)
C12 C8 N1 C6 -70.1(2)
N1 C8 C12 C11 174.6(2)
C9 C8 N1 C1 -126.8(2)
C9 C8 N1 C6 54.3(2)
N1 C8 C9 C10 -172.5(2)
C12 C8 C9 C10 -48.34(14)
C9 C8 C12 C11 50.25(14)
C8 C12 C11 N3 -58.29(14)
C11 C12 C8 N1 174.6(2)
C11 C12 C8 C9 50.25(14)
O1 C1 N1 C8 -3.11(15)
O1 C1 N1 C6 176.0(2)
O1 C1 N2 C7 -176.8(2)
N2 C1 N1 C8 177.2(2)
N2 C1 N1 C6 -3.65(13)
N1 C1 N2 C7 2.88(13)
C3 C2 C6 N1 179.6(3)
C3 C2 C6 C7 1.8(2)
C6 C2 C3 C4 -1.4(2)
C2 C6 N1 C8 4.1(2)
C2 C6 N1 C1 -175.0(2)
N1 C6 C2 C3 179.6(3)
C7 C6 N1 C8 -177.9(2)
C7 C6 N1 C1 3.01(13)
N1 C6 C7 N2 -1.21(13)
N1 C6 C7 C5 -179.1(2)
C2 C6 C7 N2 177.1(2)
C7 C6 C2 C3 1.8(2)
C2 C6 C7 C5 -0.8(2)
N3 C10 C9 C8 55.18(14)
C9 C10 N3 C11 -62.68(14)
C9 C10 N3 C13 174.0(2)
C15 C14 C13 N3 167.6(2)
C13 C14 C15 C16 175.9(2)
C7 N2 C1 O1 -176.8(2)
C7 N2 C1 N1 2.88(13)
C1 N2 C7 C6 -1.03(13)
C1 N2 C7 C5 176.6(2)
C18 C17 C22 C21 0.3(2)
C22 C17 C18 C19 -0.9(2)
C18 C17 C16 O2 -1.8(2)
C18 C17 C16 C15 178.8(2)
C16 C17 C18 C19 178.1(2)
C22 C17 C16 O2 177.1(2)
C16 C17 C22 C21 -178.6(2)
C22 C17 C16 C15 -2.26(15)
C8 C9 C10 N3 55.18(14)
C10 C9 C8 N1 -172.5(2)
C10 C9 C8 C12 -48.34(14)
C19 C18 C17 C22 -0.9(2)
C17 C18 C19 C20 -0.2(2)
C19 C18 C17 C16 178.1(2)
C4 C3 C2 C6 -1.4(2)
C2 C3 C4 C5 0.0(2)
C21 C22 C17 C18 0.3(2)
C17 C22 C21 C20 1.2(2)
C21 C22 C17 C16 -178.6(2)
F1 C20 C21 C22 178.2(2)
F1 C20 C19 C18 -178.7(3)
C21 C20 C19 C18 1.8(2)
C19 C20 C21 C22 -2.4(2)
N3 C11 C12 C8 -58.29(14)
C12 C11 N3 C10 63.62(13)
C12 C11 N3 C13 -175.4(2)
O2 C16 C17 C18 -1.8(2)
O2 C16 C17 C22 177.1(2)
O2 C16 C15 C14 1.0(2)
C17 C16 C15 C14 -179.6(2)
C15 C16 C17 C18 178.8(2)
C15 C16 C17 C22 -2.26(15)
C22 C21 C20 F1 178.2(2)
C20 C21 C22 C17 1.2(2)
C22 C21 C20 C19 -2.4(2)
C4 C5 C7 C6 -0.6(2)
C4 C5 C7 N2 -178.0(3)
C7 C5 C4 C3 1.0(2)
N2 C7 C6 N1 -1.21(13)
C6 C7 N2 C1 -1.03(13)
N2 C7 C6 C2 177.1(2)
C5 C7 C6 N1 -179.1(2)
C5 C7 C6 C2 -0.8(2)
C6 C7 C5 C4 -0.6(2)
C5 C7 N2 C1 176.6(2)
N2 C7 C5 C4 -178.0(3)
C14 C13 N3 C10 -178.6(2)
C14 C13 N3 C11 60.66(14)
N3 C13 C14 C15 167.6(2)
C14 C15 C16 O2 1.0(2)
C14 C15 C16 C17 -179.6(2)
C16 C15 C14 C13 175.9(2)
C5 C4 C3 C2 0.0(2)
C3 C4 C5 C7 1.0(2)
C18 C19 C20 F1 -178.7(3)
C20 C19 C18 C17 -0.2(2)
C18 C19 C20 C21 1.8(2)
